data_1513522
loop_
_publ_author_name
'Park, Nathaniel H.'
'Teverovskiy, Georgiy'
'Buchwald, Stephen L.'

_publ_section_title
;
 Development of an air-stable nickel precatalyst for the amination of aryl
 chlorides, sulfamates, mesylates, and triflates.
;
_journal_issue 1
_journal_name_full 'Organic letters'
_journal_page_first 220
_journal_page_last 223
_journal_paper_doi 10.1021/ol403209k
_journal_volume 16
_journal_year 2014
_chemical_formula_sum 'C45 H43 Cl Fe Ni O P2'
_chemical_formula_weight 811.74
_chemical_name_systematic
; 
 ? 
;
_space_group_IT_number 14
_symmetry_cell_setting monoclinic
_symmetry_space_group_name_Hall '-P 2yn'
_symmetry_space_group_name_H-M 'P 1 21/n 1'
_atom_sites_solution_hydrogens geom
_atom_sites_solution_primary direct
_atom_sites_solution_secondary difmap
_audit_creation_method SHELXL-97
_cell_angle_alpha 90.00
_cell_angle_beta 118.1170(10)
_cell_angle_gamma 90.00
_cell_formula_units_Z 4
_cell_length_a 13.9551(5)
_cell_length_b 20.5372(8)
_cell_length_c 14.7137(6)
_cell_measurement_reflns_used 9126
_cell_measurement_temperature 100(2)
_cell_measurement_theta_max 31.66
_cell_measurement_theta_min 2.53
_cell_volume 3719.3(3)
_computing_cell_refinement 'SAINT 7.46A (Bruker-AXS, 2011)'
_computing_data_collection 'APEX2 v2011.4.0 (Bruker-AXS, 2011)'
_computing_data_reduction 'SAINT 7.46A (Bruker-AXS, 2011)'
_computing_molecular_graphics 'Bruker SHELXTL'
_computing_publication_material 'Bruker SHELXTL'
_computing_structure_refinement 'SHELXL-97 (Sheldrick, 2008)'
_computing_structure_solution 'SHELXS-97 (Sheldrick, 2008)'
_diffrn_ambient_temperature 100(2)
_diffrn_detector_area_resol_mean 8.3
_diffrn_measured_fraction_theta_full 0.995
_diffrn_measured_fraction_theta_max 0.995
_diffrn_measurement_device_type 'Bruker Smart APEX2 CCD'
_diffrn_measurement_method '\f and \w scans'
_diffrn_radiation_monochromator 'Incoatec I\mS multilayer optics'
_diffrn_radiation_source 'I\mS micro-focus sealed tube'
_diffrn_radiation_type MoK\a
_diffrn_radiation_wavelength 0.71073
_diffrn_reflns_av_R_equivalents 0.0387
_diffrn_reflns_av_sigmaI/netI 0.0210
_diffrn_reflns_limit_h_max 20
_diffrn_reflns_limit_h_min -20
_diffrn_reflns_limit_k_max 30
_diffrn_reflns_limit_k_min -30
_diffrn_reflns_limit_l_max 20
_diffrn_reflns_limit_l_min -21
_diffrn_reflns_number 123956
_diffrn_reflns_theta_full 31.70
_diffrn_reflns_theta_max 31.70
_diffrn_reflns_theta_min 1.66
_exptl_absorpt_coefficient_mu 1.090
_exptl_absorpt_correction_T_max 0.9179
_exptl_absorpt_correction_T_min 0.7723
_exptl_absorpt_correction_type multi-scan
_exptl_absorpt_process_details 'SADABS (Sheldrick, 2009)'
_exptl_crystal_colour gold
_exptl_crystal_density_diffrn 1.450
_exptl_crystal_density_method 'not measured'
_exptl_crystal_description plate
_exptl_crystal_F_000 1688
_exptl_crystal_size_max 0.25
_exptl_crystal_size_mid 0.25
_exptl_crystal_size_min 0.08
_refine_diff_density_max 0.915
_refine_diff_density_min -0.392
_refine_diff_density_rms 0.068
_refine_ls_extinction_method none
_refine_ls_goodness_of_fit_ref 1.023
_refine_ls_hydrogen_treatment constr
_refine_ls_matrix_type full
_refine_ls_number_parameters 506
_refine_ls_number_reflns 12525
_refine_ls_number_restraints 385
_refine_ls_restrained_S_all 1.012
_refine_ls_R_factor_all 0.0357
_refine_ls_R_factor_gt 0.0288
_refine_ls_shift/su_max 0.003
_refine_ls_shift/su_mean 0.000
_refine_ls_structure_factor_coef Fsqd
_refine_ls_weighting_details 'calc w=1/[\s^2^(Fo^2^)+(0.0354P)^2^+2.3870P] where P=(Fo^2^+2Fc^2^)/3'
_refine_ls_weighting_scheme calc
_refine_ls_wR_factor_gt 0.0709
_refine_ls_wR_factor_ref 0.0748
_reflns_number_gt 10910
_reflns_number_total 12525
_reflns_threshold_expression >2sigma(I)
_cod_data_source_file ol403209k_si_002.cif
_cod_data_source_block x13059
_cod_depositor_comments
;
The following automatic conversions were performed:

'_symmetry_cell_setting' value 'Monoclinic' changed to 'monoclinic'
according to
/usr/data/users/saulius/automatic-downloads/current/ACS/lib/dictionaries/cif_core.dic
dictionary named 'cif_core.dic' version 2.4.2 from 2011-04-26.

Automatic conversion script
Id: cif_fix_values 2281 2013-09-26 08:29:07Z andrius 
;
_cod_original_cell_volume 3719.3(2)
_cod_original_sg_symbol_H-M P2(1)/n
_cod_database_code 1513522

loop_
_symmetry_equiv_pos_as_xyz
'x, y, z'
'-x+1/2, y+1/2, -z+1/2'
'-x, -y, -z'
'x-1/2, -y-1/2, z-1/2'

loop_
_atom_site_label
_atom_site_type_symbol
_atom_site_fract_x
_atom_site_fract_y
_atom_site_fract_z
_atom_site_U_iso_or_equiv
_atom_site_adp_type
_atom_site_occupancy
_atom_site_symmetry_multiplicity
_atom_site_calc_flag
_atom_site_refinement_flags
_atom_site_disorder_assembly
_atom_site_disorder_group
Cl1 Cl 0.21791(2) 0.270997(14) 0.17492(2) 0.01497(6) Uani 1 1 d D A .
Ni1 Ni 0.181915(12) 0.353953(7) 0.248586(12) 0.00993(4) Uani 1 1 d DU . .
C1 C 0.0928(6) 0.2946(3) 0.2765(6) 0.0157(5) Uani 0.615(14) 1 d PDU A 1
C2 C 0.1361(7) 0.2666(5) 0.3750(7) 0.0228(12) Uani 0.615(14) 1 d PDU A 1
H2 H 0.2068 0.2788 0.4262 0.027 Uiso 0.615(14) 1 calc PR A 1
C3 C 0.0768(7) 0.2212(4) 0.3988(6) 0.0288(12) Uani 0.615(14) 1 d PDU A 1
H3 H 0.1067 0.2031 0.4660 0.035 Uiso 0.615(14) 1 calc PR A 1
C4 C -0.0249(6) 0.2029(3) 0.3246(6) 0.0283(10) Uani 0.615(14) 1 d PDU A 1
H4 H -0.0657 0.1723 0.3408 0.034 Uiso 0.615(14) 1 calc PR A 1
C5 C -0.0679(5) 0.2288(3) 0.2264(6) 0.0244(8) Uani 0.615(14) 1 d PDU A 1
H5 H -0.1380 0.2154 0.1756 0.029 Uiso 0.615(14) 1 calc PR A 1
C6 C -0.0101(7) 0.2744(6) 0.2001(6) 0.0187(10) Uani 0.615(14) 1 d PDU A 1
C7 C -0.0577(7) 0.2998(5) 0.0924(5) 0.0214(10) Uani 0.615(14) 1 d PDU A 1
H7A H -0.0287 0.3434 0.0931 0.032 Uiso 0.615(14) 1 calc PR A 1
H7B H -0.1369 0.3021 0.0627 0.032 Uiso 0.615(14) 1 calc PR A 1
H7C H -0.0385 0.2706 0.0508 0.032 Uiso 0.615(14) 1 calc PR A 1
C1A C 0.1002(10) 0.2935(5) 0.2846(10) 0.0157(5) Uani 0.385(14) 1 d PDU A 2
C2A C 0.1533(11) 0.2704(7) 0.3862(10) 0.0170(14) Uani 0.385(14) 1 d PDU A 2
H2A H 0.2235 0.2866 0.4321 0.020 Uiso 0.385(14) 1 calc PR A 2
C3A C 0.1053(8) 0.2242(7) 0.4212(8) 0.0224(13) Uani 0.385(14) 1 d PDU A 2
H3A H 0.1436 0.2080 0.4896 0.027 Uiso 0.385(14) 1 calc PR A 2
C4A C 0.0027(9) 0.2023(5) 0.3567(8) 0.0283(10) Uani 0.385(14) 1 d PDU A 2
H4A H -0.0317 0.1723 0.3812 0.034 Uiso 0.385(14) 1 calc PR A 2
C5A C -0.0505(8) 0.2239(6) 0.2566(8) 0.0244(8) Uani 0.385(14) 1 d PDU A 2
H5A H -0.1215 0.2081 0.2125 0.029 Uiso 0.385(14) 1 calc PR A 2
C6A C -0.0031(12) 0.2688(9) 0.2171(10) 0.0201(15) Uani 0.385(14) 1 d PDU A 2
C7A C -0.0609(12) 0.2902(8) 0.1080(9) 0.0260(17) Uani 0.385(14) 1 d PDU A 2
H7A1 H -0.0415 0.3354 0.1030 0.039 Uiso 0.385(14) 1 calc PR A 2
H7A2 H -0.1395 0.2871 0.0826 0.039 Uiso 0.385(14) 1 calc PR A 2
H7A3 H -0.0400 0.2622 0.0663 0.039 Uiso 0.385(14) 1 calc PR A 2
P1 P 0.10923(2) 0.428303(14) 0.30000(2) 0.01025(6) Uani 1 1 d . A .
C11 C 0.18051(10) 0.43895(6) 0.43935(9) 0.0127(2) Uani 1 1 d . . .
C12 C 0.28510(10) 0.41348(6) 0.49569(10) 0.0149(2) Uani 1 1 d . A .
H12 H 0.3175 0.3905 0.4611 0.018 Uiso 1 1 calc R . .
C13 C 0.34231(11) 0.42147(7) 0.60229(10) 0.0184(2) Uani 1 1 d . . .
H13 H 0.4137 0.4043 0.6401 0.022 Uiso 1 1 calc R A .
C14 C 0.29452(11) 0.45460(7) 0.65309(11) 0.0208(3) Uani 1 1 d . A .
H14 H 0.3333 0.4600 0.7257 0.025 Uiso 1 1 calc R . .
C15 C 0.19034(12) 0.47976(7) 0.59799(11) 0.0201(2) Uani 1 1 d . . .
H15 H 0.1579 0.5021 0.6330 0.024 Uiso 1 1 calc R A .
C16 C 0.13351(10) 0.47225(6) 0.49168(10) 0.0162(2) Uani 1 1 d . A .
H16 H 0.0624 0.4898 0.4542 0.019 Uiso 1 1 calc R . .
C21 C -0.03272(9) 0.41699(6) 0.27126(10) 0.0142(2) Uani 1 1 d . . .
C22 C -0.11590(10) 0.44478(7) 0.18278(11) 0.0200(2) Uani 1 1 d . A .
H22 H -0.0987 0.4718 0.1401 0.024 Uiso 1 1 calc R . .
C23 C -0.22445(11) 0.43296(8) 0.15668(13) 0.0267(3) Uani 1 1 d . . .
H23 H -0.2809 0.4516 0.0960 0.032 Uiso 1 1 calc R A .
C24 C -0.24967(11) 0.39402(8) 0.21930(14) 0.0277(3) Uani 1 1 d . A .
H24 H -0.3235 0.3862 0.2016 0.033 Uiso 1 1 calc R . .
C25 C -0.16745(12) 0.36639(7) 0.30781(13) 0.0242(3) Uani 1 1 d . . .
H25 H -0.1850 0.3397 0.3506 0.029 Uiso 1 1 calc R A .
C26 C -0.05933(11) 0.37784(6) 0.33368(11) 0.0179(2) Uani 1 1 d . A .
H26 H -0.0032 0.3589 0.3943 0.021 Uiso 1 1 calc R . .
P2 P 0.31976(2) 0.409752(15) 0.24088(2) 0.01029(6) Uani 1 1 d . A .
C31 C 0.45254(9) 0.37395(6) 0.32685(9) 0.0123(2) Uani 1 1 d . . .
C32 C 0.54763(10) 0.41027(6) 0.35671(10) 0.0152(2) Uani 1 1 d . A .
H32 H 0.5427 0.4544 0.3356 0.018 Uiso 1 1 calc R . .
C33 C 0.64911(10) 0.38247(7) 0.41688(10) 0.0186(2) Uani 1 1 d . . .
H33 H 0.7131 0.4074 0.4357 0.022 Uiso 1 1 calc R A .
C34 C 0.65695(11) 0.31837(7) 0.44942(10) 0.0206(3) Uani 1 1 d . A .
H34 H 0.7263 0.2991 0.4896 0.025 Uiso 1 1 calc R . .
C35 C 0.56324(11) 0.28245(7) 0.42308(10) 0.0191(2) Uani 1 1 d . . .
H35 H 0.5686 0.2389 0.4466 0.023 Uiso 1 1 calc R A .
C36 C 0.46142(10) 0.30986(6) 0.36240(10) 0.0156(2) Uani 1 1 d . A .
H36 H 0.3977 0.2850 0.3451 0.019 Uiso 1 1 calc R . .
C41 C 0.31112(10) 0.40674(6) 0.11275(9) 0.0130(2) Uani 1 1 d . . .
C42 C 0.20972(10) 0.39725(6) 0.02724(10) 0.0165(2) Uani 1 1 d . A .
H42 H 0.1476 0.3911 0.0368 0.020 Uiso 1 1 calc R . .
C43 C 0.19849(12) 0.39670(7) -0.07184(11) 0.0218(3) Uani 1 1 d . . .
H43 H 0.1289 0.3908 -0.1296 0.026 Uiso 1 1 calc R A .
C44 C 0.28938(12) 0.40475(7) -0.08616(11) 0.0234(3) Uani 1 1 d . A .
H44 H 0.2822 0.4033 -0.1536 0.028 Uiso 1 1 calc R . .
C45 C 0.39062(12) 0.41489(7) -0.00184(11) 0.0225(3) Uani 1 1 d . . .
H45 H 0.4526 0.4209 -0.0117 0.027 Uiso 1 1 calc R A .
C46 C 0.40159(10) 0.41631(7) 0.09725(10) 0.0174(2) Uani 1 1 d . A .
H46 H 0.4709 0.4238 0.1546 0.021 Uiso 1 1 calc R . .
Fe1 Fe 0.229227(13) 0.558296(8) 0.250562(14) 0.01148(4) Uani 1 1 d . A .
C51 C 0.10338(9) 0.50900(6) 0.24857(9) 0.0123(2) Uani 1 1 d . . .
C52 C 0.11462(10) 0.57101(6) 0.29835(10) 0.0151(2) Uani 1 1 d . A .
H52 H 0.1268 0.5776 0.3669 0.018 Uiso 1 1 calc R . .
C53 C 0.10431(10) 0.62083(6) 0.22688(12) 0.0193(2) Uani 1 1 d . . .
H53 H 0.1091 0.6663 0.2398 0.023 Uiso 1 1 calc R A .
C54 C 0.08557(10) 0.59075(7) 0.13287(11) 0.0195(2) Uani 1 1 d . A .
H54 H 0.0755 0.6128 0.0722 0.023 Uiso 1 1 calc R . .
C55 C 0.08445(10) 0.52185(6) 0.14523(10) 0.0155(2) Uani 1 1 d . A .
H55 H 0.0732 0.4901 0.0942 0.019 Uiso 1 1 calc R . .
C56 C 0.34879(9) 0.49558(6) 0.27049(9) 0.0121(2) Uani 1 1 d . . .
C57 C 0.37283(9) 0.52607(6) 0.36710(9) 0.0131(2) Uani 1 1 d . A .
H57 H 0.3829 0.5043 0.4279 0.016 Uiso 1 1 calc R . .
C58 C 0.37897(10) 0.59470(6) 0.35555(10) 0.0155(2) Uani 1 1 d . . .
H58 H 0.3937 0.6265 0.4074 0.019 Uiso 1 1 calc R A .
C59 C 0.35932(10) 0.60747(6) 0.25328(11) 0.0165(2) Uani 1 1 d . A .
H59 H 0.3580 0.6492 0.2249 0.020 Uiso 1 1 calc R . .
C60 C 0.34184(10) 0.54678(6) 0.20062(10) 0.0149(2) Uani 1 1 d . A .
H60 H 0.3280 0.5411 0.1314 0.018 Uiso 1 1 calc R . .
O1S O 0.04892(10) 0.67725(6) 0.43419(10) 0.0352(3) Uani 1 1 d DU . .
C1S C 0.06176(14) 0.74454(8) 0.41489(15) 0.0329(3) Uani 1 1 d DU . .
H1S1 H 0.1085 0.7481 0.3813 0.039 Uiso 1 1 calc R . .
H1S2 H 0.0965 0.7690 0.4806 0.039 Uiso 1 1 calc R . .
C2S C -0.04832(14) 0.77213(8) 0.34619(14) 0.0312(3) Uani 1 1 d DU . .
H2S1 H -0.0452 0.8041 0.2972 0.037 Uiso 1 1 calc R . .
H2S2 H -0.0791 0.7936 0.3869 0.037 Uiso 1 1 calc R . .
C3S C -0.11385(16) 0.71367(10) 0.29068(15) 0.0396(4) Uani 1 1 d DU . .
H3S1 H -0.1058 0.7037 0.2288 0.048 Uiso 1 1 calc R . .
H3S2 H -0.1918 0.7200 0.2700 0.048 Uiso 1 1 calc R . .
C4S C -0.06410(17) 0.65991(9) 0.37201(15) 0.0384(4) Uani 1 1 d DU . .
H4S1 H -0.1013 0.6577 0.4150 0.046 Uiso 1 1 calc R . .
H4S2 H -0.0707 0.6171 0.3387 0.046 Uiso 1 1 calc R . .

loop_
_atom_site_aniso_label
_atom_site_aniso_U_11
_atom_site_aniso_U_22
_atom_site_aniso_U_33
_atom_site_aniso_U_23
_atom_site_aniso_U_13
_atom_site_aniso_U_12
Cl1 0.01632(12) 0.01164(12) 0.01851(13) -0.00442(10) 0.00950(11) -0.00114(10)
Ni1 0.01102(7) 0.00791(7) 0.01179(7) -0.00080(5) 0.00614(6) -0.00071(5)
C1 0.0214(10) 0.0086(5) 0.0236(12) -0.0028(6) 0.0160(10) -0.0017(5)
C2 0.035(3) 0.0131(19) 0.026(2) -0.0020(15) 0.0192(19) 0.0007(18)
C3 0.049(3) 0.0184(16) 0.032(3) 0.001(2) 0.030(2) -0.003(2)
C4 0.042(3) 0.0172(7) 0.043(3) -0.006(2) 0.034(2) -0.0093(17)
C5 0.0290(18) 0.0175(12) 0.037(3) -0.0102(19) 0.0244(19) -0.0087(13)
C6 0.0190(17) 0.014(2) 0.029(2) -0.0086(18) 0.0167(16) -0.0078(16)
C7 0.0174(15) 0.025(3) 0.0186(18) -0.0075(15) 0.0061(14) -0.0053(15)
C1A 0.0214(10) 0.0086(5) 0.0236(12) -0.0028(6) 0.0160(10) -0.0017(5)
C2A 0.027(3) 0.013(3) 0.021(3) -0.001(2) 0.019(2) -0.005(2)
C3A 0.035(3) 0.013(2) 0.030(3) 0.001(3) 0.025(2) 0.001(3)
C4A 0.042(3) 0.0172(7) 0.043(3) -0.006(2) 0.034(2) -0.0093(17)
C5A 0.0290(18) 0.0175(12) 0.037(3) -0.0102(19) 0.0244(19) -0.0087(13)
C6A 0.024(2) 0.016(3) 0.025(3) -0.004(2) 0.016(2) 0.000(2)
C7A 0.020(2) 0.025(4) 0.035(4) -0.001(3) 0.014(3) -0.002(2)
P1 0.00996(12) 0.00880(12) 0.01233(13) -0.00009(10) 0.00552(10) -0.00029(10)
C11 0.0136(5) 0.0110(5) 0.0138(5) -0.0003(4) 0.0069(4) -0.0014(4)
C12 0.0147(5) 0.0140(5) 0.0162(5) 0.0012(4) 0.0074(4) -0.0003(4)
C13 0.0160(5) 0.0198(6) 0.0160(6) 0.0036(5) 0.0049(5) -0.0024(5)
C14 0.0244(6) 0.0220(6) 0.0142(6) -0.0006(5) 0.0077(5) -0.0075(5)
C15 0.0265(6) 0.0184(6) 0.0193(6) -0.0039(5) 0.0141(5) -0.0039(5)
C16 0.0175(5) 0.0148(5) 0.0183(6) -0.0022(4) 0.0101(5) -0.0002(4)
C21 0.0117(5) 0.0118(5) 0.0198(6) -0.0028(4) 0.0080(4) -0.0012(4)
C22 0.0131(5) 0.0200(6) 0.0236(7) -0.0003(5) 0.0058(5) -0.0006(5)
C23 0.0114(5) 0.0281(7) 0.0335(8) -0.0038(6) 0.0046(5) 0.0000(5)
C24 0.0148(6) 0.0231(7) 0.0471(9) -0.0097(6) 0.0162(6) -0.0050(5)
C25 0.0227(6) 0.0169(6) 0.0428(9) -0.0049(6) 0.0235(6) -0.0048(5)
C26 0.0176(5) 0.0126(5) 0.0273(7) -0.0015(5) 0.0137(5) -0.0008(4)
P2 0.01023(12) 0.00914(12) 0.01181(13) -0.00008(10) 0.00545(10) 0.00008(10)
C31 0.0116(5) 0.0130(5) 0.0120(5) -0.0001(4) 0.0054(4) 0.0010(4)
C32 0.0142(5) 0.0160(5) 0.0151(5) 0.0000(4) 0.0066(4) -0.0013(4)
C33 0.0120(5) 0.0263(7) 0.0160(6) -0.0003(5) 0.0054(4) -0.0007(5)
C34 0.0162(5) 0.0273(7) 0.0158(6) 0.0036(5) 0.0055(5) 0.0070(5)
C35 0.0209(6) 0.0160(6) 0.0170(6) 0.0026(5) 0.0061(5) 0.0045(5)
C36 0.0160(5) 0.0132(5) 0.0157(5) 0.0008(4) 0.0060(5) 0.0005(4)
C41 0.0145(5) 0.0114(5) 0.0137(5) 0.0002(4) 0.0071(4) 0.0013(4)
C42 0.0154(5) 0.0187(6) 0.0150(5) 0.0004(5) 0.0068(5) 0.0010(4)
C43 0.0217(6) 0.0266(7) 0.0140(6) 0.0003(5) 0.0060(5) 0.0021(5)
C44 0.0296(7) 0.0279(7) 0.0156(6) 0.0021(5) 0.0132(6) 0.0040(6)
C45 0.0239(6) 0.0279(7) 0.0224(7) 0.0021(5) 0.0164(6) 0.0021(5)
C46 0.0164(5) 0.0206(6) 0.0165(6) 0.0001(5) 0.0087(5) 0.0000(5)
Fe1 0.01114(7) 0.00852(7) 0.01510(8) 0.00136(6) 0.00644(6) 0.00008(6)
C51 0.0106(5) 0.0107(5) 0.0153(5) 0.0007(4) 0.0060(4) 0.0000(4)
C52 0.0140(5) 0.0109(5) 0.0220(6) -0.0007(4) 0.0098(5) 0.0006(4)
C53 0.0157(5) 0.0110(5) 0.0316(7) 0.0042(5) 0.0116(5) 0.0027(4)
C54 0.0153(5) 0.0179(6) 0.0222(6) 0.0093(5) 0.0064(5) 0.0024(5)
C55 0.0129(5) 0.0159(5) 0.0152(5) 0.0027(4) 0.0045(4) 0.0003(4)
C56 0.0121(5) 0.0099(5) 0.0148(5) 0.0000(4) 0.0067(4) -0.0003(4)
C57 0.0116(5) 0.0123(5) 0.0150(5) -0.0007(4) 0.0059(4) -0.0008(4)
C58 0.0138(5) 0.0117(5) 0.0211(6) -0.0034(4) 0.0083(5) -0.0024(4)
C59 0.0164(5) 0.0110(5) 0.0250(6) 0.0014(5) 0.0123(5) -0.0017(4)
C60 0.0163(5) 0.0132(5) 0.0183(6) 0.0020(4) 0.0108(5) 0.0001(4)
O1S 0.0328(6) 0.0242(6) 0.0394(7) 0.0057(5) 0.0093(5) 0.0073(5)
C1S 0.0277(7) 0.0260(8) 0.0430(10) 0.0013(7) 0.0151(7) 0.0002(6)
C2S 0.0342(8) 0.0296(8) 0.0318(8) 0.0048(6) 0.0172(7) 0.0073(6)
C3S 0.0376(9) 0.0421(10) 0.0328(9) 0.0028(8) 0.0114(8) -0.0074(8)
C4S 0.0537(11) 0.0288(8) 0.0379(10) 0.0030(7) 0.0258(9) -0.0032(8)

loop_
_atom_type_symbol
_atom_type_description
_atom_type_scat_dispersion_real
_atom_type_scat_dispersion_imag
_atom_type_scat_source
C C 0.0033 0.0016 'International Tables Vol C Tables 4.2.6.8 and 6.1.1.4'
H H 0.0000 0.0000 'International Tables Vol C Tables 4.2.6.8 and 6.1.1.4'
O O 0.0106 0.0060 'International Tables Vol C Tables 4.2.6.8 and 6.1.1.4'
P P 0.1023 0.0942 'International Tables Vol C Tables 4.2.6.8 and 6.1.1.4'
Cl Cl 0.1484 0.1585 'International Tables Vol C Tables 4.2.6.8 and 6.1.1.4'
Fe Fe 0.3463 0.8444 'International Tables Vol C Tables 4.2.6.8 and 6.1.1.4'
Ni Ni 0.3393 1.1124 'International Tables Vol C Tables 4.2.6.8 and 6.1.1.4'

loop_
_geom_angle_atom_site_label_1
_geom_angle_atom_site_label_2
_geom_angle_atom_site_label_3
_geom_angle
C1 Ni1 C1A 3.5(7)
C1 Ni1 P1 85.14(16)
C1A Ni1 P1 85.5(2)
C1 Ni1 Cl1 86.28(16)
C1A Ni1 Cl1 86.5(3)
P1 Ni1 Cl1 167.071(13)
C1 Ni1 P2 166.8(2)
C1A Ni1 P2 163.7(4)
P1 Ni1 P2 102.015(12)
Cl1 Ni1 P2 88.333(12)
C2 C1 C6 119.1(5)
C2 C1 Ni1 118.3(5)
C6 C1 Ni1 122.5(5)
C3 C2 C1 120.9(6)
C3 C2 H2 119.5
C1 C2 H2 119.5
C4 C3 C2 119.8(5)
C4 C3 H3 120.1
C2 C3 H3 120.1
C3 C4 C5 120.1(4)
C3 C4 H4 120.0
C5 C4 H4 120.0
C4 C5 C6 121.5(4)
C4 C5 H5 119.3
C6 C5 H5 119.3
C5 C6 C1 118.6(5)
C5 C6 C7 120.0(5)
C1 C6 C7 121.4(5)
C6 C7 H7A 109.5
C6 C7 H7B 109.5
H7A C7 H7B 109.5
C6 C7 H7C 109.5
H7A C7 H7C 109.5
H7B C7 H7C 109.5
C2A C1A C6A 118.9(8)
C2A C1A Ni1 115.3(8)
C6A C1A Ni1 125.7(9)
C3A C2A C1A 121.3(9)
C3A C2A H2A 119.3
C1A C2A H2A 119.3
C4A C3A C2A 119.8(8)
C4A C3A H3A 120.1
C2A C3A H3A 120.1
C3A C4A C5A 119.8(7)
C3A C4A H4A 120.1
C5A C4A H4A 120.1
C4A C5A C6A 122.1(8)
C4A C5A H5A 118.9
C6A C5A H5A 118.9
C1A C6A C5A 118.0(8)
C1A C6A C7A 120.8(9)
C5A C6A C7A 121.2(9)
C6A C7A H7A1 109.5
C6A C7A H7A2 109.5
H7A1 C7A H7A2 109.5
C6A C7A H7A3 109.5
H7A1 C7A H7A3 109.5
H7A2 C7A H7A3 109.5
C51 P1 C11 104.72(6)
C51 P1 C21 100.88(5)
C11 P1 C21 103.42(6)
C51 P1 Ni1 115.97(4)
C11 P1 Ni1 112.45(4)
C21 P1 Ni1 117.67(4)
C12 C11 C16 119.02(11)
C12 C11 P1 119.12(9)
C16 C11 P1 121.86(9)
C13 C12 C11 120.51(12)
C13 C12 H12 119.7
C11 C12 H12 119.7
C14 C13 C12 119.77(12)
C14 C13 H13 120.1
C12 C13 H13 120.1
C15 C14 C13 120.23(13)
C15 C14 H14 119.9
C13 C14 H14 119.9
C14 C15 C16 120.09(12)
C14 C15 H15 120.0
C16 C15 H15 120.0
C15 C16 C11 120.38(12)
C15 C16 H16 119.8
C11 C16 H16 119.8
C22 C21 C26 119.18(11)
C22 C21 P1 119.78(10)
C26 C21 P1 120.95(10)
C21 C22 C23 120.21(14)
C21 C22 H22 119.9
C23 C22 H22 119.9
C24 C23 C22 120.00(14)
C24 C23 H23 120.0
C22 C23 H23 120.0
C23 C24 C25 120.22(13)
C23 C24 H24 119.9
C25 C24 H24 119.9
C24 C25 C26 119.87(14)
C24 C25 H25 120.1
C26 C25 H25 120.1
C25 C26 C21 120.52(13)
C25 C26 H26 119.7
C21 C26 H26 119.7
C56 P2 C41 100.30(5)
C56 P2 C31 100.67(6)
C41 P2 C31 104.55(5)
C56 P2 Ni1 124.91(4)
C41 P2 Ni1 112.64(4)
C31 P2 Ni1 111.39(4)
C36 C31 C32 118.67(11)
C36 C31 P2 121.15(9)
C32 C31 P2 120.17(9)
C33 C32 C31 120.74(12)
C33 C32 H32 119.6
C31 C32 H32 119.6
C34 C33 C32 120.02(12)
C34 C33 H33 120.0
C32 C33 H33 120.0
C33 C34 C35 119.82(12)
C33 C34 H34 120.1
C35 C34 H34 120.1
C34 C35 C36 120.45(12)
C34 C35 H35 119.8
C36 C35 H35 119.8
C35 C36 C31 120.25(12)
C35 C36 H36 119.9
C31 C36 H36 119.9
C42 C41 C46 118.86(11)
C42 C41 P2 118.66(9)
C46 C41 P2 122.42(10)
C43 C42 C41 120.79(12)
C43 C42 H42 119.6
C41 C42 H42 119.6
C44 C43 C42 119.85(13)
C44 C43 H43 120.1
C42 C43 H43 120.1
C45 C44 C43 119.96(13)
C45 C44 H44 120.0
C43 C44 H44 120.0
C44 C45 C46 120.15(12)
C44 C45 H45 119.9
C46 C45 H45 119.9
C45 C46 C41 120.36(12)
C45 C46 H46 119.8
C41 C46 H46 119.8
C51 Fe1 C56 109.68(5)
C51 Fe1 C55 41.77(5)
C56 Fe1 C55 109.52(5)
C51 Fe1 C60 138.69(5)
C56 Fe1 C60 41.64(5)
C55 Fe1 C60 110.01(5)
C51 Fe1 C57 110.71(5)
C56 Fe1 C57 41.62(5)
C55 Fe1 C57 139.05(5)
C60 Fe1 C57 69.28(5)
C51 Fe1 C52 41.55(5)
C56 Fe1 C52 139.39(5)
C55 Fe1 C52 69.51(5)
C60 Fe1 C52 178.91(5)
C57 Fe1 C52 111.74(5)
C51 Fe1 C54 69.63(5)
C56 Fe1 C54 138.10(5)
C55 Fe1 C54 41.07(5)
C60 Fe1 C54 110.30(5)
C57 Fe1 C54 179.58(5)
C52 Fe1 C54 68.68(5)
C51 Fe1 C53 69.40(5)
C56 Fe1 C53 178.45(5)
C55 Fe1 C53 68.95(5)
C60 Fe1 C53 138.31(5)
C57 Fe1 C53 139.76(5)
C52 Fe1 C53 40.64(5)
C54 Fe1 C53 40.53(6)
C51 Fe1 C59 179.15(5)
C56 Fe1 C59 69.47(5)
C55 Fe1 C59 138.47(5)
C60 Fe1 C59 40.73(5)
C57 Fe1 C59 68.59(5)
C52 Fe1 C59 139.05(5)
C54 Fe1 C59 111.06(5)
C53 Fe1 C59 111.44(5)
C51 Fe1 C58 139.46(5)
C56 Fe1 C58 69.30(5)
C55 Fe1 C58 178.39(5)
C60 Fe1 C58 68.38(5)
C57 Fe1 C58 40.68(5)
C52 Fe1 C58 112.09(5)
C54 Fe1 C58 139.19(5)
C53 Fe1 C58 112.22(5)
C59 Fe1 C58 40.28(5)
C55 C51 C52 107.27(11)
C55 C51 P1 124.04(9)
C52 C51 P1 128.69(9)
C55 C51 Fe1 69.40(7)
C52 C51 Fe1 70.32(7)
P1 C51 Fe1 125.97(6)
C53 C52 C51 108.10(11)
C53 C52 Fe1 70.20(7)
C51 C52 Fe1 68.13(6)
C53 C52 H52 126.0
C51 C52 H52 126.0
Fe1 C52 H52 127.3
C54 C53 C52 108.32(11)
C54 C53 Fe1 69.30(7)
C52 C53 Fe1 69.16(7)
C54 C53 H53 125.8
C52 C53 H53 125.8
Fe1 C53 H53 127.3
C53 C54 C55 108.33(11)
C53 C54 Fe1 70.17(8)
C55 C54 Fe1 68.57(7)
C53 C54 H54 125.8
C55 C54 H54 125.8
Fe1 C54 H54 127.0
C54 C55 C51 107.98(11)
C54 C55 Fe1 70.36(7)
C51 C55 Fe1 68.83(7)
C54 C55 H55 126.0
C51 C55 H55 126.0
Fe1 C55 H55 126.4
C57 C56 C60 107.02(10)
C57 C56 P2 125.51(9)
C60 C56 P2 127.21(9)
C57 C56 Fe1 70.00(7)
C60 C56 Fe1 69.97(7)
P2 C56 Fe1 120.63(6)
C58 C57 C56 108.12(11)
C58 C57 Fe1 70.70(7)
C56 C57 Fe1 68.39(7)
C58 C57 H57 125.9
C56 C57 H57 125.9
Fe1 C57 H57 126.5
C59 C58 C57 108.42(11)
C59 C58 Fe1 69.67(7)
C57 C58 Fe1 68.62(7)
C59 C58 H58 125.8
C57 C58 H58 125.8
Fe1 C58 H58 127.5
C58 C59 C60 108.19(11)
C58 C59 Fe1 70.05(7)
C60 C59 Fe1 68.77(7)
C58 C59 H59 125.9
C60 C59 H59 125.9
Fe1 C59 H59 126.8
C59 C60 C56 108.25(11)
C59 C60 Fe1 70.51(7)
C56 C60 Fe1 68.39(6)
C59 C60 H60 125.9
C56 C60 H60 125.9
Fe1 C60 H60 126.8
C1S O1S C4S 108.17(13)
O1S C1S C2S 108.26(14)
O1S C1S H1S1 110.0
C2S C1S H1S1 110.0
O1S C1S H1S2 110.0
C2S C1S H1S2 110.0
H1S1 C1S H1S2 108.4
C1S C2S C3S 103.51(14)
C1S C2S H2S1 111.1
C3S C2S H2S1 111.1
C1S C2S H2S2 111.1
C3S C2S H2S2 111.1
H2S1 C2S H2S2 109.0
C2S C3S C4S 102.49(15)
C2S C3S H3S1 111.3
C4S C3S H3S1 111.3
C2S C3S H3S2 111.3
C4S C3S H3S2 111.3
H3S1 C3S H3S2 109.2
O1S C4S C3S 105.91(14)
O1S C4S H4S1 110.6
C3S C4S H4S1 110.6
O1S C4S H4S2 110.6
C3S C4S H4S2 110.6
H4S1 C4S H4S2 108.7

loop_
_geom_bond_atom_site_label_1
_geom_bond_atom_site_label_2
_geom_bond_distance
Cl1 Ni1 2.2007(3)
Ni1 C1 1.919(6)
Ni1 C1A 1.922(10)
Ni1 P1 2.1578(3)
Ni1 P2 2.2874(3)
C1 C2 1.403(7)
C1 C6 1.406(6)
C2 C3 1.396(7)
C2 H2 0.9500
C3 C4 1.374(5)
C3 H3 0.9500
C4 C5 1.384(5)
C4 H4 0.9500
C5 C6 1.404(6)
C5 H5 0.9500
C6 C7 1.495(6)
C7 H7A 0.9800
C7 H7B 0.9800
C7 H7C 0.9800
C1A C2A 1.402(10)
C1A C6A 1.404(10)
C2A C3A 1.392(10)
C2A H2A 0.9500
C3A C4A 1.368(8)
C3A H3A 0.9500
C4A C5A 1.375(7)
C4A H4A 0.9500
C5A C6A 1.409(9)
C5A H5A 0.9500
C6A C7A 1.483(10)
C7A H7A1 0.9800
C7A H7A2 0.9800
C7A H7A3 0.9800
P1 C51 1.8078(12)
P1 C11 1.8218(13)
P1 C21 1.8350(12)
C11 C12 1.3968(17)
C11 C16 1.4023(16)
C12 C13 1.3944(18)
C12 H12 0.9500
C13 C14 1.391(2)
C13 H13 0.9500
C14 C15 1.388(2)
C14 H14 0.9500
C15 C16 1.3893(19)
C15 H15 0.9500
C16 H16 0.9500
C21 C22 1.3942(18)
C21 C26 1.3961(18)
C22 C23 1.3975(18)
C22 H22 0.9500
C23 C24 1.385(2)
C23 H23 0.9500
C24 C25 1.388(2)
C24 H24 0.9500
C25 C26 1.3911(18)
C25 H25 0.9500
C26 H26 0.9500
P2 C56 1.8150(12)
P2 C41 1.8325(12)
P2 C31 1.8344(12)
C31 C36 1.4000(17)
C31 C32 1.4003(16)
C32 C33 1.3906(18)
C32 H32 0.9500
C33 C34 1.387(2)
C33 H33 0.9500
C34 C35 1.388(2)
C34 H34 0.9500
C35 C36 1.3919(18)
C35 H35 0.9500
C36 H36 0.9500
C41 C42 1.3947(17)
C41 C46 1.3986(16)
C42 C43 1.3910(18)
C42 H42 0.9500
C43 C44 1.390(2)
C43 H43 0.9500
C44 C45 1.388(2)
C44 H44 0.9500
C45 C46 1.3927(18)
C45 H45 0.9500
C46 H46 0.9500
Fe1 C51 2.0153(11)
Fe1 C56 2.0169(12)
Fe1 C55 2.0231(13)
Fe1 C60 2.0381(12)
Fe1 C57 2.0385(12)
Fe1 C52 2.0446(12)
Fe1 C54 2.0470(13)
Fe1 C53 2.0585(13)
Fe1 C59 2.0612(12)
Fe1 C58 2.0662(12)
C51 C55 1.4397(17)
C51 C52 1.4403(17)
C52 C53 1.4249(18)
C52 H52 0.9500
C53 C54 1.422(2)
C53 H53 0.9500
C54 C55 1.4278(18)
C54 H54 0.9500
C55 H55 0.9500
C56 C57 1.4408(17)
C56 C60 1.4416(17)
C57 C58 1.4270(17)
C57 H57 0.9500
C58 C59 1.4210(19)
C58 H58 0.9500
C59 C60 1.4266(18)
C59 H59 0.9500
C60 H60 0.9500
O1S C1S 1.439(2)
O1S C4S 1.446(2)
C1S C2S 1.496(2)
C1S H1S1 0.9900
C1S H1S2 0.9900
C2S C3S 1.497(3)
C2S H2S1 0.9900
C2S H2S2 0.9900
C3S C4S 1.533(3)
C3S H3S1 0.9900
C3S H3S2 0.9900
C4S H4S1 0.9900
C4S H4S2 0.9900
